data_7248598
loop_
_publ_author_name
'Hamdouni, Monia'
'Hrizi, Chakib'
'Esghaier, Mohsen Ouled Mohamed'
'Knorr, Michael'
'Strohmann, Carsten'
'Chaabouni, Slaheddine'

_publ_section_title
;
 Molecular self-assembly of 1D linear and 2D T-shape polyiodide
 arrangements in two organic ammonium triiodide salts: supramolecular
 structures and density functional theory-based optical properties
;
_journal_issue 20
_journal_name_full CrystEngComm
_journal_page_first 2723
_journal_page_last 2736
_journal_paper_doi 10.1039/D4CE00079J
_journal_volume 26
_journal_year 2024
_chemical_formula_sum 'C7 H12 I3 N2 O0.5'
_chemical_formula_weight 512.89
_space_group_crystal_system monoclinic
_space_group_IT_number 13
_space_group_name_Hall '-P 2yc'
_space_group_name_H-M_alt 'P 1 2/c 1'
_atom_sites_solution_hydrogens mixed
_audit_creation_method SHELXL-2014/7
_audit_update_record
;
2024-03-23 deposited with the CCDC.	2024-04-22 downloaded from the CCDC.
;
_cell_angle_alpha 90
_cell_angle_beta 97.621(4)
_cell_angle_gamma 90
_cell_formula_units_Z 4
_cell_length_a 16.9466(12)
_cell_length_b 6.0287(4)
_cell_length_c 13.6214(11)
_cell_measurement_reflns_used 1772
_cell_measurement_temperature 293(2)
_cell_measurement_theta_max 44.12
_cell_measurement_theta_min 3.23
_cell_volume 1379.35(17)
_computing_structure_refinement 'SHELXL-2014/7 (Sheldrick, 2014)'
_diffrn_ambient_temperature 293(2)
_diffrn_detector_area_resol_mean 10.4167
_diffrn_measured_fraction_theta_full 0.994
_diffrn_measured_fraction_theta_max 0.993
_diffrn_measurement_device_type 'Bruker D8 VENTURE area detector'
_diffrn_measurement_method \w/2\q
_diffrn_radiation_type MoK\a
_diffrn_radiation_wavelength 0.71073
_diffrn_reflns_av_R_equivalents 0.0317
_diffrn_reflns_av_unetI/netI 0.0339
_diffrn_reflns_Laue_measured_fraction_full 0.994
_diffrn_reflns_Laue_measured_fraction_max 0.993
_diffrn_reflns_limit_h_max 20
_diffrn_reflns_limit_h_min -20
_diffrn_reflns_limit_k_max 7
_diffrn_reflns_limit_k_min -7
_diffrn_reflns_limit_l_max 16
_diffrn_reflns_limit_l_min -12
_diffrn_reflns_number 9572
_diffrn_reflns_point_group_measured_fraction_full 0.994
_diffrn_reflns_point_group_measured_fraction_max 0.993
_diffrn_reflns_theta_full 25.242
_diffrn_reflns_theta_max 25.998
_diffrn_reflns_theta_min 3.018
_diffrn_source 'microfocus sealed X-ray tube'
_exptl_absorpt_coefficient_mu 6.766
_exptl_absorpt_correction_T_max 0.317
_exptl_absorpt_correction_T_min 0.138
_exptl_absorpt_correction_type analytical
_exptl_crystal_colour black/dark-red
_exptl_crystal_density_diffrn 2.470
_exptl_crystal_description plate
_exptl_crystal_F_000 924
_exptl_crystal_size_max 0.313
_exptl_crystal_size_mid 0.288
_exptl_crystal_size_min 0.17
_refine_diff_density_max 1.292
_refine_diff_density_min -1.014
_refine_diff_density_rms 0.142
_refine_ls_extinction_method none
_refine_ls_goodness_of_fit_ref 1.197
_refine_ls_hydrogen_treatment mixed
_refine_ls_matrix_type full
_refine_ls_number_parameters 121
_refine_ls_number_reflns 2709
_refine_ls_number_restraints 3
_refine_ls_restrained_S_all 1.196
_refine_ls_R_factor_all 0.0732
_refine_ls_R_factor_gt 0.0405
_refine_ls_shift/su_max 0.000
_refine_ls_shift/su_mean 0.000
_refine_ls_structure_factor_coef Fsqd
_refine_ls_weighting_details 'w=1/[\s^2^(Fo^2^)+(0.0264P)^2^+7.6179P] where P=(Fo^2^+2Fc^2^)/3'
_refine_ls_weighting_scheme calc
_refine_ls_wR_factor_gt 0.0861
_refine_ls_wR_factor_ref 0.1157
_reflns_Friedel_coverage 0.000
_reflns_number_gt 1772
_reflns_number_total 2709
_reflns_threshold_expression 'I > 2\s(I)'
_cod_data_source_file d4ce00079j2.cif
_cod_data_source_block shelx_CCDC1
_cod_depositor_comments 'Adding full bibliography for 7248597--7248598.cif.'
_cod_original_sg_symbol_H-M 'P 2/c'
_cod_original_formula_sum 'C7 H12 I3 N2 O0.50'
_cod_database_code 7248598
_shelx_shelxl_version_number 2014/7
_shelx_space_group_comment
;
The symmetry employed for this shelxl refinement is uniquely defined
by the following loop, which should always be used as a source of
symmetry information in preference to the above space-group names.
They are only intended as comments.
;

loop_
_space_group_symop_operation_xyz
'x, y, z'
'-x, y, -z+1/2'
'-x, -y, -z'
'x, -y, z-1/2'

loop_
_atom_site_label
_atom_site_type_symbol
_atom_site_fract_x
_atom_site_fract_y
_atom_site_fract_z
_atom_site_U_iso_or_equiv
_atom_site_adp_type
_atom_site_occupancy
_atom_site_site_symmetry_order
_atom_site_calc_flag
_atom_site_refinement_flags_posn
_atom_site_refinement_flags_adp
_atom_site_refinement_flags_occupancy
_atom_site_disorder_assembly
_atom_site_disorder_group
I1 I 0.59190(4) -0.34554(12) 0.17842(5) 0.0686(2) Uani 1 1 d . . . . .
I2 I 0.75275(3) -0.33237(9) 0.13122(4) 0.05315(19) Uani 1 1 d . . . . .
I3 I 0.91907(4) -0.33553(14) 0.08628(6) 0.0814(3) Uani 1 1 d . . . . .
O1 O 1.0000 0.221(2) 0.2500 0.104(4) Uani 1 2 d DS T P . .
H1A H 1.02(2) 0.23(4) 0.312(6) 0.156 Uiso 0.5 1 d D U P . .
H1B H 0.977(17) 0.34(2) 0.235(19) 0.156 Uiso 0.5 1 d D U P . .
N1 N 0.8726(5) 0.0085(14) 0.3367(6) 0.064(2) Uani 1 1 d . . . . .
H1 H 0.9193 0.0108 0.3186 0.076 Uiso 1 1 calc R U . . .
N2 N 0.6485(4) -0.0078(12) 0.4182(6) 0.0532(18) Uani 1 1 d . . . . .
C1 C 0.7211(5) -0.0031(14) 0.3924(6) 0.048(2) Uani 1 1 d . . . . .
C2 C 0.7449(5) 0.1624(15) 0.3295(7) 0.056(2) Uani 1 1 d . . . . .
H2 H 0.7089 0.2717 0.3049 0.067 Uiso 1 1 calc R U . . .
C3 C 0.8191(6) 0.1644(18) 0.3046(8) 0.067(3) Uani 1 1 d . . . . .
H3 H 0.8336 0.2772 0.2640 0.080 Uiso 1 1 calc R U . . .
C4 C 0.8528(6) -0.1507(17) 0.3971(8) 0.065(3) Uani 1 1 d . . . . .
H4 H 0.8908 -0.2560 0.4205 0.078 Uiso 1 1 calc R U . . .
C5 C 0.7801(5) -0.1639(15) 0.4253(7) 0.055(2) Uani 1 1 d . . . . .
H5 H 0.7682 -0.2787 0.4665 0.067 Uiso 1 1 calc R U . . .
C6 C 0.5878(6) 0.1517(16) 0.3810(8) 0.065(3) Uani 1 1 d . . . . .
H6A H 0.5950 0.2856 0.4193 0.097 Uiso 1 1 calc R U . . .
H6B H 0.5361 0.0910 0.3862 0.097 Uiso 1 1 calc R U . . .
H6C H 0.5919 0.1841 0.3129 0.097 Uiso 1 1 calc R U . . .
C7 C 0.6254(6) -0.1759(16) 0.4851(8) 0.066(3) Uani 1 1 d . . . . .
H7A H 0.5710 -0.1529 0.4951 0.100 Uiso 1 1 calc R U . . .
H7B H 0.6308 -0.3202 0.4569 0.100 Uiso 1 1 calc R U . . .
H7C H 0.6590 -0.1659 0.5474 0.100 Uiso 1 1 calc R U . . .

loop_
_atom_site_aniso_label
_atom_site_aniso_U_11
_atom_site_aniso_U_22
_atom_site_aniso_U_33
_atom_site_aniso_U_23
_atom_site_aniso_U_13
_atom_site_aniso_U_12
I1 0.0613(4) 0.0752(5) 0.0716(5) 0.0026(4) 0.0172(3) 0.0075(3)
I2 0.0586(4) 0.0510(3) 0.0492(3) -0.0009(3) 0.0046(3) 0.0034(3)
I3 0.0538(4) 0.0951(6) 0.0959(6) -0.0006(4) 0.0121(4) -0.0007(4)
O1 0.081(10) 0.093(9) 0.145(12) 0.000 0.046(10) 0.000
N1 0.053(5) 0.068(5) 0.073(5) -0.004(5) 0.022(4) 0.002(4)
N2 0.049(4) 0.050(4) 0.062(5) 0.005(4) 0.012(4) 0.002(3)
C1 0.052(5) 0.048(5) 0.044(5) -0.002(4) 0.008(4) -0.002(4)
C2 0.054(5) 0.052(5) 0.064(6) 0.009(5) 0.013(4) 0.004(4)
C3 0.062(6) 0.075(7) 0.066(6) 0.008(6) 0.016(5) 0.003(5)
C4 0.056(6) 0.069(6) 0.069(6) 0.005(5) 0.009(5) 0.010(5)
C5 0.053(5) 0.054(5) 0.060(6) 0.011(5) 0.008(4) 0.002(4)
C6 0.055(6) 0.058(6) 0.082(7) 0.000(5) 0.015(5) 0.003(5)
C7 0.066(6) 0.064(6) 0.073(7) 0.010(5) 0.022(5) -0.003(5)

loop_
_atom_type_symbol
_atom_type_description
_atom_type_scat_dispersion_real
_atom_type_scat_dispersion_imag
_atom_type_scat_source
C C 0.0033 0.0016 'International Tables Vol C Tables 4.2.6.8 and 6.1.1.4'
H H 0.0000 0.0000 'International Tables Vol C Tables 4.2.6.8 and 6.1.1.4'
I I -0.4742 1.8119 'International Tables Vol C Tables 4.2.6.8 and 6.1.1.4'
N N 0.0061 0.0033 'International Tables Vol C Tables 4.2.6.8 and 6.1.1.4'
O O 0.0106 0.0060 'International Tables Vol C Tables 4.2.6.8 and 6.1.1.4'

loop_
_geom_angle_atom_site_label_1
_geom_angle_atom_site_label_2
_geom_angle_atom_site_label_3
_geom_angle
_geom_angle_site_symmetry_1
_geom_angle_site_symmetry_3
_geom_angle_publ_flag
I1 I2 I3 177.83(3) . . ?
H1A O1 H1B 104(5) . . ?
C4 N1 C3 119.4(8) . . ?
C4 N1 H1 120.3 . . ?
C3 N1 H1 120.3 . . ?
C1 N2 C6 122.3(8) . . ?
C1 N2 C7 121.3(7) . . ?
C6 N2 C7 116.4(7) . . ?
N2 C1 C2 121.9(8) . . ?
N2 C1 C5 122.7(8) . . ?
C2 C1 C5 115.4(8) . . ?
C3 C2 C1 120.8(9) . . ?
C3 C2 H2 119.6 . . ?
C1 C2 H2 119.6 . . ?
N1 C3 C2 121.8(10) . . ?
N1 C3 H3 119.1 . . ?
C2 C3 H3 119.1 . . ?
N1 C4 C5 122.3(9) . . ?
N1 C4 H4 118.8 . . ?
C5 C4 H4 118.8 . . ?
C4 C5 C1 120.3(9) . . ?
C4 C5 H5 119.9 . . ?
C1 C5 H5 119.9 . . ?
N2 C6 H6A 109.5 . . ?
N2 C6 H6B 109.5 . . ?
H6A C6 H6B 109.5 . . ?
N2 C6 H6C 109.5 . . ?
H6A C6 H6C 109.5 . . ?
H6B C6 H6C 109.5 . . ?
N2 C7 H7A 109.5 . . ?
N2 C7 H7B 109.5 . . ?
H7A C7 H7B 109.5 . . ?
N2 C7 H7C 109.5 . . ?
H7A C7 H7C 109.5 . . ?
H7B C7 H7C 109.5 . . ?

loop_
_geom_bond_atom_site_label_1
_geom_bond_atom_site_label_2
_geom_bond_distance
_geom_bond_site_symmetry_2
_geom_bond_publ_flag
I1 I2 2.8835(9) . ?
I2 I3 2.9627(9) . ?
O1 H1A 0.85(2) . ?
O1 H1B 0.85(2) . ?
N1 C4 1.336(12) . ?
N1 C3 1.338(12) . ?
N1 H1 0.8600 . ?
N2 C1 1.324(11) . ?
N2 C6 1.450(11) . ?
N2 C7 1.451(11) . ?
C1 C2 1.408(12) . ?
C1 C5 1.423(12) . ?
C2 C3 1.345(13) . ?
C2 H2 0.9300 . ?
C3 H3 0.9300 . ?
C4 C5 1.340(13) . ?
C4 H4 0.9300 . ?
C5 H5 0.9300 . ?
C6 H6A 0.9600 . ?
C6 H6B 0.9600 . ?
C6 H6C 0.9600 . ?
C7 H7A 0.9600 . ?
C7 H7B 0.9600 . ?
C7 H7C 0.9600 . ?

loop_
_geom_torsion_atom_site_label_1
_geom_torsion_atom_site_label_2
_geom_torsion_atom_site_label_3
_geom_torsion_atom_site_label_4
_geom_torsion
_geom_torsion_site_symmetry_1
_geom_torsion_site_symmetry_2
_geom_torsion_site_symmetry_3
_geom_torsion_site_symmetry_4
_geom_torsion_publ_flag
C6 N2 C1 C2 2.2(13) . . . . ?
C7 N2 C1 C2 -178.4(8) . . . . ?
C6 N2 C1 C5 -177.4(8) . . . . ?
C7 N2 C1 C5 1.9(13) . . . . ?
N2 C1 C2 C3 179.7(9) . . . . ?
C5 C1 C2 C3 -0.6(13) . . . . ?
C4 N1 C3 C2 -1.7(15) . . . . ?
C1 C2 C3 N1 1.2(16) . . . . ?
C3 N1 C4 C5 1.7(15) . . . . ?
N1 C4 C5 C1 -1.2(15) . . . . ?
N2 C1 C5 C4 -179.7(9) . . . . ?
C2 C1 C5 C4 0.6(13) . . . . ?
